data_4506287
loop_
_publ_author_name
'Wang, Hao'
'Liu, Sui-Jun'
'Tian, Dan'
'Jia, Ji-Min'
'Hu, Tong-Liang'

_publ_section_title
;
 Temperature-Dependent Structures of Lanthanide Metal--Organic Frameworks
 Based on Furan-2,5-Dicarboxylate and Oxalate
;
_journal_issue 6
_journal_name_full 'Crystal Growth &amp; Design'
_journal_page_first 3263
_journal_paper_doi 10.1021/cg3004036
_journal_volume 12
_journal_year 2012
_chemical_formula_moiety 'C7 H6 Yb O9,H2 O'
_chemical_formula_sum 'C7 H8 O10 Yb'
_chemical_formula_weight 425.17
_chemical_name_systematic
; 
 ? 
;
_space_group_IT_number 15
_symmetry_cell_setting monoclinic
_symmetry_space_group_name_Hall '-C 2yc'
_symmetry_space_group_name_H-M 'C 1 2/c 1'
_atom_sites_solution_hydrogens geom
_atom_sites_solution_primary direct
_atom_sites_solution_secondary difmap
_audit_creation_method SHELXL-97
_cell_angle_alpha 90.00
_cell_angle_beta 118.14(3)
_cell_angle_gamma 90.00
_cell_formula_units_Z 8
_cell_length_a 16.619(3)
_cell_length_b 10.460(2)
_cell_length_c 13.657(3)
_cell_measurement_reflns_used 10156
_cell_measurement_temperature 293(2)
_cell_measurement_theta_max 27.56
_cell_measurement_theta_min 3.21
_cell_volume 2093.4(9)
_computing_structure_refinement 'SHELXL-97 (Sheldrick, 1997)'
_computing_structure_solution 'SHELXS-97 (Sheldrick, 1990)'
_diffrn_ambient_temperature 293(2)
_diffrn_measured_fraction_theta_full 0.998
_diffrn_measured_fraction_theta_max 0.998
_diffrn_measurement_device_type 'Rigaku SCXmini diffractometer'
_diffrn_measurement_method \w
_diffrn_radiation_monochromator graphite
_diffrn_radiation_source 'fine-focus sealed tube'
_diffrn_radiation_type MoK\a
_diffrn_radiation_wavelength 0.71073
_diffrn_reflns_av_R_equivalents 0.0466
_diffrn_reflns_av_sigmaI/netI 0.0332
_diffrn_reflns_limit_h_max 19
_diffrn_reflns_limit_h_min -19
_diffrn_reflns_limit_k_max 12
_diffrn_reflns_limit_k_min -12
_diffrn_reflns_limit_l_max 16
_diffrn_reflns_limit_l_min -16
_diffrn_reflns_number 9068
_diffrn_reflns_theta_full 25.20
_diffrn_reflns_theta_max 25.20
_diffrn_reflns_theta_min 3.21
_diffrn_standards_decay_% 0
_diffrn_standards_interval_time 0
_diffrn_standards_number 0
_exptl_absorpt_coefficient_mu 8.984
_exptl_absorpt_correction_T_max 0.2123
_exptl_absorpt_correction_T_min 0.1953
_exptl_absorpt_correction_type multi-scan
_exptl_absorpt_process_details Higashi,1995
_exptl_crystal_colour colorless
_exptl_crystal_density_diffrn 2.698
_exptl_crystal_density_method 'not measured'
_exptl_crystal_description block
_exptl_crystal_F_000 1600
_exptl_crystal_size_max 0.27
_exptl_crystal_size_mid 0.26
_exptl_crystal_size_min 0.25
_refine_diff_density_max 0.597
_refine_diff_density_min -1.403
_refine_diff_density_rms 0.162
_refine_ls_extinction_method none
_refine_ls_goodness_of_fit_ref 1.006
_refine_ls_hydrogen_treatment constr
_refine_ls_matrix_type full
_refine_ls_number_parameters 168
_refine_ls_number_reflns 1884
_refine_ls_number_restraints 0
_refine_ls_restrained_S_all 1.006
_refine_ls_R_factor_all 0.0289
_refine_ls_R_factor_gt 0.0242
_refine_ls_shift/su_max 0.001
_refine_ls_shift/su_mean 0.000
_refine_ls_structure_factor_coef Fsqd
_refine_ls_weighting_details 'calc w=1/[\s^2^(Fo^2^)+(0.0173P)^2^+22.7883P] where P=(Fo^2^+2Fc^2^)/3'
_refine_ls_weighting_scheme calc
_refine_ls_wR_factor_gt 0.0520
_refine_ls_wR_factor_ref 0.0537
_reflns_number_gt 1710
_reflns_number_total 1884
_reflns_threshold_expression >2sigma(I)
_cod_data_source_file cg3004036_si_002.cif
_cod_data_source_block 10
_cod_depositor_comments
;
The following automatic conversions were performed:

'_symmetry_cell_setting' value 'Monoclinic' changed to 'monoclinic'
according to /home/saulius/struct/CIF-dictionaries/cif_core.dic
dictionary named 'cif_core.dic' version 2.4.1 from 2010-06-29.

Automatic conversion script
Id: cif_fix_values 1891 2012-01-12 08:04:46Z andrius 
;
_cod_original_cell_volume 2093.6(7)
_cod_original_sg_symbol_Hall '-C 2yc '
_cod_original_sg_symbol_H-M 'C 2/c '
_cod_database_code 4506287

loop_
_symmetry_equiv_pos_as_xyz
'x, y, z'
'-x, y, -z+1/2'
'x+1/2, y+1/2, z'
'-x+1/2, y+1/2, -z+1/2'
'-x, -y, -z'
'x, -y, z-1/2'
'-x+1/2, -y+1/2, -z'
'x+1/2, -y+1/2, z-1/2'

loop_
_atom_site_label
_atom_site_type_symbol
_atom_site_fract_x
_atom_site_fract_y
_atom_site_fract_z
_atom_site_U_iso_or_equiv
_atom_site_adp_type
_atom_site_occupancy
_atom_site_symmetry_multiplicity
_atom_site_calc_flag
_atom_site_refinement_flags
O2 O 0.1418(3) 1.1964(4) 0.9597(4) 0.0278(10) Uani 1 1 d .
O1 O 0.2322(2) 1.0263(4) 0.9940(3) 0.0220(9) Uani 1 1 d .
C1 C 0.1550(4) 1.0789(5) 0.9602(4) 0.0143(12) Uani 1 1 d .
O9 O -0.1189(2) 0.3845(4) 0.6852(3) 0.0204(9) Uani 1 1 d .
O4 O -0.0598(3) 0.6204(4) 0.9055(3) 0.0207(9) Uani 1 1 d .
Yb1 Yb 0.135170(15) 0.40363(2) 0.996510(19) 0.01315(9) Uani 1 1 d .
O3 O 0.0919(2) 0.8654(3) 0.9289(3) 0.0168(9) Uani 1 1 d .
C5 C 0.0086(3) 0.8074(5) 0.8905(4) 0.0152(12) Uani 1 1 d .
O5 O 0.0772(3) 0.6049(4) 0.9140(4) 0.0243(10) Uani 1 1 d .
O8 O -0.0191(2) 0.3590(4) 0.8641(3) 0.0190(9) Uani 1 1 d .
O1W O 0.2721(3) 0.7976(5) 0.1375(4) 0.0321(11) Uani 1 1 d G
H1WA H 0.3251 0.7806 0.1482 0.048 Uiso 1 1 d G
H1WB H 0.2509 0.8580 0.0916 0.048 Uiso 1 1 d G
O3W O 0.2475(3) 0.3087(5) 1.1669(3) 0.0325(11) Uani 1 1 d .
H3WB H 0.2239 0.2921 1.2087 0.049 Uiso 1 1 d R
H3WA H 0.2671 0.2407 1.1524 0.049 Uiso 1 1 d R
C3 C -0.0160(4) 1.0175(6) 0.8688(5) 0.0200(13) Uani 1 1 d .
H3 H -0.0445 1.0969 0.8507 0.024 Uiso 1 1 calc R
C6 C 0.0091(4) 0.6676(5) 0.9039(4) 0.0139(12) Uani 1 1 d .
C4 C -0.0592(4) 0.8962(6) 0.8519(5) 0.0199(13) Uani 1 1 d .
H4 H -0.1215 0.8806 0.8207 0.024 Uiso 1 1 calc R
C7 C -0.0399(4) 0.3732(5) 0.7650(5) 0.0148(12) Uani 1 1 d .
C2 C 0.0747(4) 0.9944(5) 0.9162(4) 0.0145(11) Uani 1 1 d .
O2W O 0.1898(3) 0.5615(4) 1.1386(4) 0.0310(11) Uani 1 1 d .
H2WA H 0.2108 0.6255 1.1182 0.046 Uiso 1 1 d R
H2WB H 0.1462 0.5876 1.1510 0.046 Uiso 1 1 d R

loop_
_atom_site_aniso_label
_atom_site_aniso_U_11
_atom_site_aniso_U_22
_atom_site_aniso_U_33
_atom_site_aniso_U_23
_atom_site_aniso_U_13
_atom_site_aniso_U_12
O2 0.031(2) 0.009(2) 0.046(3) -0.001(2) 0.020(2) -0.0036(18)
O1 0.015(2) 0.020(2) 0.032(2) 0.0017(18) 0.0110(18) -0.0015(17)
C1 0.020(3) 0.009(3) 0.017(3) 0.001(2) 0.011(2) -0.001(2)
O9 0.012(2) 0.026(2) 0.024(2) 0.0014(18) 0.0087(17) 0.0031(17)
O4 0.018(2) 0.017(2) 0.030(2) -0.0029(18) 0.0141(18) -0.0061(17)
Yb1 0.01112(13) 0.00832(14) 0.02105(14) -0.00126(11) 0.00845(10) -0.00125(10)
O3 0.0125(19) 0.0056(19) 0.034(2) -0.0018(17) 0.0125(17) -0.0034(15)
C5 0.009(3) 0.015(3) 0.021(3) -0.004(2) 0.007(2) -0.004(2)
O5 0.018(2) 0.008(2) 0.050(3) 0.002(2) 0.0192(19) 0.0022(17)
O8 0.015(2) 0.021(2) 0.022(2) -0.0040(17) 0.0099(17) -0.0037(17)
O1W 0.027(2) 0.032(3) 0.039(3) 0.015(2) 0.016(2) 0.004(2)
O3W 0.034(3) 0.039(3) 0.030(2) 0.012(2) 0.019(2) 0.019(2)
C3 0.016(3) 0.013(3) 0.028(3) 0.004(3) 0.008(2) 0.005(2)
C6 0.012(3) 0.010(3) 0.017(3) -0.003(2) 0.005(2) -0.004(2)
C4 0.011(3) 0.016(3) 0.030(3) 0.001(3) 0.007(2) 0.001(2)
C7 0.018(3) 0.005(3) 0.029(3) -0.002(2) 0.017(3) -0.001(2)
C2 0.018(3) 0.003(3) 0.024(3) 0.005(2) 0.011(2) 0.003(2)
O2W 0.035(3) 0.024(3) 0.049(3) -0.016(2) 0.032(2) -0.011(2)

loop_
_atom_type_symbol
_atom_type_description
_atom_type_scat_dispersion_real
_atom_type_scat_dispersion_imag
_atom_type_scat_source
C C 0.0033 0.0016 'International Tables Vol C Tables 4.2.6.8 and 6.1.1.4'
H H 0.0000 0.0000 'International Tables Vol C Tables 4.2.6.8 and 6.1.1.4'
O O 0.0106 0.0060 'International Tables Vol C Tables 4.2.6.8 and 6.1.1.4'
Yb Yb -0.3850 5.5486 'International Tables Vol C Tables 4.2.6.8 and 6.1.1.4'

loop_
_geom_angle_atom_site_label_1
_geom_angle_atom_site_label_2
_geom_angle_atom_site_label_3
_geom_angle
_geom_angle_site_symmetry_1
_geom_angle_site_symmetry_3
C1 O2 Yb1 168.3(4) . 1_565
C1 O1 Yb1 132.1(4) . 7_567
O2 C1 O1 125.2(5) . .
O2 C1 C2 117.7(5) . .
O1 C1 C2 117.1(5) . .
C7 O9 Yb1 118.2(3) . 2_556
C6 O4 Yb1 145.7(4) . 5_567
O4 Yb1 O2 97.26(15) 5_567 1_545
O4 Yb1 O1 143.64(14) 5_567 7_567
O2 Yb1 O1 100.16(15) 1_545 7_567
O4 Yb1 O5 99.63(14) 5_567 .
O2 Yb1 O5 143.68(15) 1_545 .
O1 Yb1 O5 84.64(14) 7_567 .
O4 Yb1 O9 142.72(14) 5_567 2_556
O2 Yb1 O9 71.17(15) 1_545 2_556
O1 Yb1 O9 73.51(14) 7_567 2_556
O5 Yb1 O9 75.95(14) . 2_556
O4 Yb1 O2W 72.26(14) 5_567 .
O2 Yb1 O2W 144.59(16) 1_545 .
O1 Yb1 O2W 75.08(15) 7_567 .
O5 Yb1 O2W 71.59(16) . .
O9 Yb1 O2W 136.32(15) 2_556 .
O4 Yb1 O8 74.12(14) 5_567 .
O2 Yb1 O8 77.85(14) 1_545 .
O1 Yb1 O8 140.82(14) 7_567 .
O5 Yb1 O8 76.25(14) . .
O9 Yb1 O8 68.85(13) 2_556 .
O2W Yb1 O8 127.91(14) . .
O4 Yb1 O3W 76.90(15) 5_567 .
O2 Yb1 O3W 73.72(16) 1_545 .
O1 Yb1 O3W 77.74(15) 7_567 .
O5 Yb1 O3W 141.57(16) . .
O9 Yb1 O3W 129.05(14) 2_556 .
O2W Yb1 O3W 70.97(16) . .
O8 Yb1 O3W 135.97(15) . .
O4 Yb1 C7 122.70(14) 5_567 2_556
O2 Yb1 C7 72.60(15) 1_545 2_556
O1 Yb1 C7 93.02(14) 7_567 2_556
O5 Yb1 C7 71.20(14) . 2_556
O9 Yb1 C7 20.43(13) 2_556 2_556
O2W Yb1 C7 141.77(15) . 2_556
O8 Yb1 C7 48.59(13) . 2_556
O3W Yb1 C7 142.78(14) . 2_556
C5 O3 C2 105.9(4) . .
C4 C5 O3 110.4(5) . .
C4 C5 C6 133.0(5) . .
O3 C5 C6 116.5(5) . .
C6 O5 Yb1 131.2(4) . .
C7 O8 Yb1 116.8(3) . .
H1WA O1W H1WB 108.9 . .
Yb1 O3W H3WB 109.9 . .
Yb1 O3W H3WA 109.3 . .
H3WB O3W H3WA 109.7 . .
C2 C3 C4 106.4(5) . .
C2 C3 H3 126.8 . .
C4 C3 H3 126.8 . .
O4 C6 O5 125.0(5) . .
O4 C6 C5 116.1(5) . .
O5 C6 C5 118.9(5) . .
C5 C4 C3 106.5(5) . .
C5 C4 H4 126.7 . .
C3 C4 H4 126.7 . .
O8 C7 O9 126.8(5) . .
O8 C7 C7 116.9(6) . 2_556
O9 C7 C7 116.2(6) . 2_556
O8 C7 Yb1 168.1(4) . 2_556
O9 C7 Yb1 41.3(3) . 2_556
C7 C7 Yb1 74.9(4) 2_556 2_556
C3 C2 O3 110.8(5) . .
C3 C2 C1 132.8(5) . .
O3 C2 C1 116.3(4) . .
Yb1 O2W H2WA 109.4 . .
Yb1 O2W H2WB 110.3 . .
H2WA O2W H2WB 108.9 . .

loop_
_geom_bond_atom_site_label_1
_geom_bond_atom_site_label_2
_geom_bond_distance
_geom_bond_site_symmetry_2
O2 C1 1.248(7) .
O2 Yb1 2.240(4) 1_565
O1 C1 1.266(6) .
O1 Yb1 2.267(4) 7_567
C1 C2 1.472(7) .
O9 C7 1.255(7) .
O9 Yb1 2.374(4) 2_556
O4 C6 1.256(6) .
O4 Yb1 2.238(4) 5_567
Yb1 O4 2.238(4) 5_567
Yb1 O2 2.240(4) 1_545
Yb1 O1 2.267(4) 7_567
Yb1 O5 2.368(4) .
Yb1 O9 2.374(4) 2_556
Yb1 O2W 2.378(4) .
Yb1 O8 2.385(4) .
Yb1 O3W 2.406(4) .
Yb1 C7 3.167(6) 2_556
O3 C5 1.371(6) .
O3 C2 1.373(6) .
C5 C4 1.360(8) .
C5 C6 1.474(8) .
O5 C6 1.257(7) .
O8 C7 1.239(7) .
O1W H1WA 0.8400 .
O1W H1WB 0.8410 .
O3W H3WB 0.8499 .
O3W H3WA 0.8435 .
C3 C2 1.353(7) .
C3 C4 1.422(8) .
C3 H3 0.9300 .
C4 H4 0.9300 .
C7 C7 1.561(10) 2_556
C7 Yb1 3.167(6) 2_556
O2W H2WA 0.8604 .
O2W H2WB 0.8605 .
